data_4104326
loop_
_publ_author_name
'Tao Wu'
'Jian Zhang'
'Cong Zhou'
'Le Wang'
'Xianhui Bu'
'Pingyun Feng'

_publ_section_title
;
 Zeolite RHO-Type Net with the Lightest Elements
;
_journal_name_full 'Journal of the American Chemical Society'
_journal_page_first 6111
_journal_page_last 6113
_journal_paper_doi 10.1021/ja901725v
_journal_volume 131
_journal_year 2009
_chemical_formula_sum 'C20 H34 B N9 O2'
_chemical_formula_weight 443.37
_chemical_name_systematic
;
 ?
;
_space_group_IT_number 82
_symmetry_cell_setting tetragonal
_symmetry_space_group_name_Hall 'I -4'
_symmetry_space_group_name_H-M 'I -4'
_atom_sites_solution_hydrogens geom
_atom_sites_solution_primary direct
_atom_sites_solution_secondary difmap
_audit_creation_method SHELXL-97
_cell_angle_alpha 90.00
_cell_angle_beta 90.00
_cell_angle_gamma 90.00
_cell_formula_units_Z 8
_cell_length_a 18.4911(7)
_cell_length_b 18.4911(7)
_cell_length_c 13.9617(10)
_cell_measurement_temperature 150(2)
_cell_volume 4773.8(4)
_computing_structure_refinement 'SHELXL-97 (Sheldrick, 1997)'
_computing_structure_solution 'SHELXS-97 (Sheldrick, 1990)'
_diffrn_ambient_temperature 150(2)
_diffrn_measured_fraction_theta_full 0.991
_diffrn_measured_fraction_theta_max 0.991
_diffrn_radiation_monochromator graphite
_diffrn_radiation_source 'fine-focus sealed tube'
_diffrn_radiation_type MoK\a
_diffrn_radiation_wavelength 0.71073
_diffrn_reflns_av_R_equivalents 0.0404
_diffrn_reflns_av_sigmaI/netI 0.0494
_diffrn_reflns_limit_h_max 17
_diffrn_reflns_limit_h_min -22
_diffrn_reflns_limit_k_max 18
_diffrn_reflns_limit_k_min -21
_diffrn_reflns_limit_l_max 16
_diffrn_reflns_limit_l_min -16
_diffrn_reflns_number 14061
_diffrn_reflns_theta_full 25.10
_diffrn_reflns_theta_max 25.10
_diffrn_reflns_theta_min 1.56
_exptl_absorpt_coefficient_mu 0.084
_exptl_absorpt_correction_type none
_exptl_crystal_density_diffrn 1.234
_exptl_crystal_density_method 'not measured'
_exptl_crystal_F_000 1904
_refine_diff_density_max 0.665
_refine_diff_density_min -0.483
_refine_diff_density_rms 0.068
_refine_ls_abs_structure_details 'Flack H D (1983), Acta Cryst. A39, 876-881'
_refine_ls_abs_structure_Flack 1(3)
_refine_ls_extinction_coef 0.0008(4)
_refine_ls_extinction_expression Fc^*^=kFc[1+0.001xFc^2^\l^3^/sin(2\q)]^-1/4^
_refine_ls_extinction_method SHELXL
_refine_ls_goodness_of_fit_ref 1.032
_refine_ls_hydrogen_treatment mixed
_refine_ls_matrix_type full
_refine_ls_number_parameters 297
_refine_ls_number_reflns 4053
_refine_ls_number_restraints 0
_refine_ls_restrained_S_all 1.032
_refine_ls_R_factor_all 0.0885
_refine_ls_R_factor_gt 0.0702
_refine_ls_shift/su_max 0.000
_refine_ls_shift/su_mean 0.000
_refine_ls_structure_factor_coef Fsqd
_refine_ls_weighting_details 'calc w=1/[\s^2^(Fo^2^)+(0.1279P)^2^+7.5589P] where P=(Fo^2^+2Fc^2^)/3'
_refine_ls_weighting_scheme calc
_refine_ls_wR_factor_gt 0.1895
_refine_ls_wR_factor_ref 0.2067
_reflns_number_gt 3318
_reflns_number_total 4053
_reflns_threshold_expression >2sigma(I)
_cod_data_source_file ja901725v_si_002_4.cif
_cod_data_source_block HB(mim)4.solvent
_cod_depositor_comments
;
The following automatic conversions were performed:

'_symmetry_cell_setting' tag value 'Tetragonol' was replaced with
'tetragonal' value as specified in the replacement file
'/home/robertas/cod-tools/perl-scripts/inputs/replacement_values.lst'.

Automatic conversion script
Id: cif_fix_values 3143 2015-03-26 13:38:13Z robertas 
;
_cod_database_code 4104326

loop_
_symmetry_equiv_pos_as_xyz
'x, y, z'
'-x, -y, z'
'y, -x, -z'
'-y, x, -z'
'x+1/2, y+1/2, z+1/2'
'-x+1/2, -y+1/2, z+1/2'
'y+1/2, -x+1/2, -z+1/2'
'-y+1/2, x+1/2, -z+1/2'

loop_
_atom_site_label
_atom_site_type_symbol
_atom_site_fract_x
_atom_site_fract_y
_atom_site_fract_z
_atom_site_U_iso_or_equiv
_atom_site_adp_type
_atom_site_occupancy
_atom_site_symmetry_multiplicity
_atom_site_calc_flag
_atom_site_refinement_flags
B11 B 1.0000 0.0000 0.5000 0.0213(19) Uani 1 4 d S
B21 B 1.0000 0.5000 0.2500 0.024(2) Uani 1 4 d S
B31 B 1.0000 0.0000 0.0000 0.026(2) Uani 1 4 d S
B41 B 0.5000 0.0000 0.2500 0.028(2) Uani 1 4 d S
N11 N 0.97296(18) 0.06152(19) 0.5650(2) 0.0248(8) Uani 1 1 d .
N12 N 0.90267(19) 0.1455(2) 0.6316(3) 0.0325(9) Uani 1 1 d .
N21 N 0.93573(17) 0.47903(18) 0.1855(2) 0.0234(8) Uani 1 1 d .
N22 N 0.83058(19) 0.42957(19) 0.1418(3) 0.0274(8) Uani 1 1 d .
N31 N 0.96277(18) 0.05712(18) 0.0634(2) 0.0241(8) Uani 1 1 d .
N32 N 0.8886(2) 0.1475(2) 0.1023(3) 0.0311(9) Uani 1 1 d .
N41 N 0.56431(18) 0.02098(18) 0.1852(2) 0.0254(8) Uani 1 1 d .
N42 N 0.6571(2) 0.08055(19) 0.1201(3) 0.0292(9) Uani 1 1 d .
C11 C 0.9088(2) 0.0954(2) 0.5636(3) 0.0293(10) Uani 1 1 d .
H11 H 0.8716 0.0848 0.5188 0.035 Uiso 1 1 calc R
C12 C 0.9671(2) 0.1425(2) 0.6813(3) 0.0281(10) Uani 1 1 d .
C13 C 1.0099(2) 0.0921(2) 0.6414(3) 0.0285(10) Uani 1 1 d .
H13 H 1.0573 0.0796 0.6619 0.034 Uiso 1 1 calc R
C14 C 0.9805(3) 0.1918(3) 0.7645(4) 0.0411(13) Uani 1 1 d .
H14A H 1.0275 0.1803 0.7933 0.062 Uiso 1 1 calc R
H14B H 0.9423 0.1852 0.8123 0.062 Uiso 1 1 calc R
H14C H 0.9806 0.2421 0.7423 0.062 Uiso 1 1 calc R
C21 C 0.8851(2) 0.4279(2) 0.2035(3) 0.0272(10) Uani 1 1 d .
H21 H 0.8883 0.3944 0.2549 0.033 Uiso 1 1 calc R
C22 C 0.8466(2) 0.4845(2) 0.0794(3) 0.0263(10) Uani 1 1 d .
C23 C 0.9109(2) 0.5155(2) 0.1047(3) 0.0263(9) Uani 1 1 d .
H23 H 0.9343 0.5545 0.0731 0.032 Uiso 1 1 calc R
C24 C 0.7973(3) 0.5053(3) -0.0006(3) 0.0367(11) Uani 1 1 d .
H24A H 0.7509 0.5215 0.0257 0.055 Uiso 1 1 calc R
H24B H 0.7894 0.4635 -0.0424 0.055 Uiso 1 1 calc R
H24C H 0.8192 0.5447 -0.0376 0.055 Uiso 1 1 calc R
C31 C 0.9013(2) 0.0939(2) 0.0424(3) 0.0285(10) Uani 1 1 d .
H31 H 0.8706 0.0822 -0.0099 0.028(12) Uiso 1 1 calc R
C32 C 0.9455(2) 0.1466(2) 0.1668(3) 0.0295(10) Uani 1 1 d .
C33 C 0.9901(2) 0.0910(2) 0.1448(3) 0.0286(10) Uani 1 1 d .
H33 H 1.0325 0.0775 0.1788 0.033(12) Uiso 1 1 calc R
C34 C 0.9508(3) 0.2000(3) 0.2467(4) 0.0435(13) Uani 1 1 d .
H34A H 0.9904 0.1862 0.2896 0.057(17) Uiso 1 1 calc R
H34B H 0.9052 0.2006 0.2825 0.13(3) Uiso 1 1 calc R
H34C H 0.9603 0.2482 0.2203 0.14(4) Uiso 1 1 calc R
C41 C 0.6053(2) 0.0811(2) 0.1852(3) 0.0282(10) Uani 1 1 d .
H41 H 0.5977 0.1203 0.2280 0.034 Uiso 1 1 calc R
C42 C 0.6492(2) 0.0148(2) 0.0729(3) 0.0261(9) Uani 1 1 d .
C43 C 0.5922(2) -0.0210(2) 0.1115(3) 0.0296(10) Uani 1 1 d .
H43 H 0.5744 -0.0668 0.0916 0.036 Uiso 1 1 calc R
C44 C 0.6974(3) -0.0085(3) -0.0071(3) 0.0368(11) Uani 1 1 d .
H44A H 0.6824 -0.0564 -0.0298 0.055 Uiso 1 1 calc R
H44B H 0.7475 -0.0108 0.0157 0.055 Uiso 1 1 calc R
H44C H 0.6940 0.0264 -0.0598 0.055 Uiso 1 1 calc R
N1 N 0.74809(19) 0.20631(19) 1.0793(2) 0.0262(8) Uani 1 1 d .
H1A H 0.7954 0.1933 1.0743 0.039 Uiso 1 1 d R
H1B H 0.7207 0.1664 1.0912 0.039 Uiso 1 1 d R
O1 O 0.7588(4) 0.3322(4) 0.8606(4) 0.106(2) Uani 1 1 d .
H1 H 0.7139 0.3391 0.8611 0.159 Uiso 1 1 calc R
C1 C 0.7812(3) 0.2910(3) 0.9517(3) 0.0374(11) Uani 1 1 d .
H1D H 0.8258 0.2632 0.9383 0.045 Uiso 1 1 calc R
H1E H 0.7923 0.3263 1.0028 0.045 Uiso 1 1 calc R
C2 C 0.7241(3) 0.2400(2) 0.9869(3) 0.0304(10) Uani 1 1 d .
H2 H 0.6794 0.2689 1.0002 0.036 Uiso 1 1 calc R
C3 C 0.7045(3) 0.1811(3) 0.9159(3) 0.0323(11) Uani 1 1 d .
H3A H 0.6680 0.1485 0.9447 0.039 Uiso 1 1 calc R
H3B H 0.6832 0.2031 0.8578 0.039 Uiso 1 1 calc R
C4 C 0.76715(14) 0.14034(16) 0.89018(15) 0.0096(7) Uani 1 1 d .
H4A H 0.8103 0.1634 0.9173 0.014 Uiso 1 1 calc R
H4B H 0.7715 0.1386 0.8203 0.014 Uiso 1 1 calc R
H4C H 0.7628 0.0910 0.9153 0.014 Uiso 1 1 calc R
O2 O 0.76835(13) 0.17281(14) 0.70027(15) 0.0260(7) Uani 1 1 d R

loop_
_atom_site_aniso_label
_atom_site_aniso_U_11
_atom_site_aniso_U_22
_atom_site_aniso_U_33
_atom_site_aniso_U_23
_atom_site_aniso_U_13
_atom_site_aniso_U_12
B11 0.021(3) 0.021(3) 0.022(4) 0.000 0.000 0.000
B21 0.021(3) 0.021(3) 0.028(5) 0.000 0.000 0.000
B31 0.025(3) 0.025(3) 0.028(5) 0.000 0.000 0.000
B41 0.028(3) 0.028(3) 0.029(5) 0.000 0.000 0.000
N11 0.0219(19) 0.028(2) 0.0243(18) -0.0016(15) -0.0023(15) 0.0000(15)
N12 0.024(2) 0.035(2) 0.038(2) -0.0053(18) -0.0021(17) 0.0038(16)
N21 0.0215(18) 0.0203(18) 0.0283(19) 0.0015(15) 0.0037(15) 0.0005(14)
N22 0.0261(19) 0.028(2) 0.0283(18) 0.0019(16) -0.0029(16) -0.0001(15)
N31 0.0233(18) 0.0202(18) 0.0289(19) -0.0009(15) -0.0025(15) 0.0016(14)
N32 0.027(2) 0.026(2) 0.040(2) -0.0003(17) 0.0024(17) 0.0010(16)
N41 0.0245(19) 0.0254(19) 0.0263(19) -0.0038(15) 0.0024(15) -0.0034(15)
N42 0.029(2) 0.028(2) 0.031(2) -0.0007(16) 0.0018(16) -0.0035(16)
C11 0.024(2) 0.032(2) 0.032(2) -0.004(2) -0.0001(19) 0.0053(19)
C12 0.030(2) 0.027(2) 0.028(2) -0.0017(19) 0.004(2) -0.0002(19)
C13 0.027(2) 0.030(2) 0.029(2) -0.001(2) -0.0077(19) 0.0020(19)
C14 0.045(3) 0.046(3) 0.032(3) -0.012(2) 0.001(2) -0.001(2)
C21 0.027(2) 0.021(2) 0.033(2) -0.0005(19) 0.0029(19) -0.0031(19)
C22 0.026(2) 0.026(2) 0.028(2) -0.0046(18) -0.0021(19) 0.0013(18)
C23 0.026(2) 0.023(2) 0.030(2) 0.0010(18) -0.0046(18) -0.0038(18)
C24 0.041(3) 0.035(3) 0.035(3) 0.002(2) -0.010(2) -0.004(2)
C31 0.021(2) 0.030(2) 0.035(2) 0.001(2) 0.0013(19) 0.0017(19)
C32 0.029(2) 0.027(2) 0.033(3) 0.0009(19) 0.0040(19) -0.0034(19)
C33 0.028(2) 0.030(2) 0.028(2) -0.0003(19) -0.0004(19) 0.0023(19)
C34 0.044(3) 0.041(3) 0.046(3) -0.013(3) 0.003(3) 0.005(2)
C41 0.026(2) 0.029(2) 0.029(2) 0.000(2) 0.0016(19) 0.0032(19)
C42 0.028(2) 0.022(2) 0.028(2) 0.0019(18) 0.0018(19) 0.0059(18)
C43 0.032(3) 0.028(2) 0.029(2) 0.0012(19) 0.0015(19) -0.0029(19)
C44 0.039(3) 0.036(3) 0.036(3) 0.002(2) 0.007(2) -0.001(2)
N1 0.0243(19) 0.026(2) 0.0285(18) -0.0025(15) -0.0004(15) 0.0020(15)
O1 0.155(6) 0.086(4) 0.078(3) 0.011(3) 0.010(4) 0.005(4)
C1 0.038(3) 0.036(3) 0.038(3) -0.006(2) 0.001(2) -0.002(2)
C2 0.033(2) 0.030(3) 0.028(2) 0.0030(19) 0.001(2) 0.005(2)
C3 0.036(3) 0.035(3) 0.025(2) 0.002(2) -0.001(2) -0.002(2)
C4 0.0183(19) 0.0066(17) 0.0039(14) 0.0010(12) -0.0002(14) 0.0079(14)
O2 0.0254(16) 0.0263(16) 0.0264(15) 0.0002(12) -0.0018(12) -0.0001(13)

loop_
_atom_type_symbol
_atom_type_description
_atom_type_scat_dispersion_real
_atom_type_scat_dispersion_imag
_atom_type_scat_source
C C 0.0033 0.0016 'International Tables Vol C Tables 4.2.6.8 and 6.1.1.4'
H H 0.0000 0.0000 'International Tables Vol C Tables 4.2.6.8 and 6.1.1.4'
B B 0.0013 0.0007 'International Tables Vol C Tables 4.2.6.8 and 6.1.1.4'
N N 0.0061 0.0033 'International Tables Vol C Tables 4.2.6.8 and 6.1.1.4'
O O 0.0106 0.0060 'International Tables Vol C Tables 4.2.6.8 and 6.1.1.4'

loop_
_geom_angle_atom_site_label_1
_geom_angle_atom_site_label_2
_geom_angle_atom_site_label_3
_geom_angle
_geom_angle_site_symmetry_1
_geom_angle_site_symmetry_3
N11 B11 N11 110.34(13) 4_646 .
N11 B11 N11 107.7(3) 4_646 3_666
N11 B11 N11 110.34(13) . 3_666
N11 B11 N11 110.34(13) 4_646 2_755
N11 B11 N11 107.7(3) . 2_755
N11 B11 N11 110.34(13) 3_666 2_755
N21 B21 N21 109.96(12) . 7_565
N21 B21 N21 109.96(12) . 8_645
N21 B21 N21 108.5(2) 7_565 8_645
N21 B21 N21 108.5(2) . 2_765
N21 B21 N21 109.96(12) 7_565 2_765
N21 B21 N21 109.96(12) 8_645 2_765
N31 B31 N31 109.29(13) 4_645 .
N31 B31 N31 109.8(3) 4_645 3_665
N31 B31 N31 109.29(13) . 3_665
N31 B31 N31 109.29(13) 4_645 2_755
N31 B31 N31 109.8(3) . 2_755
N31 B31 N31 109.29(13) 3_665 2_755
N41 B41 N41 110.07(13) 2_655 8_545
N41 B41 N41 108.3(3) 2_655 .
N41 B41 N41 110.07(13) 8_545 .
N41 B41 N41 110.07(13) 2_655 7
N41 B41 N41 108.3(3) 8_545 7
N41 B41 N41 110.07(13) . 7
C11 N11 C13 104.8(4) . .
C11 N11 B11 128.6(3) . .
C13 N11 B11 126.5(3) . .
C11 N12 C12 104.9(3) . .
C21 N21 C23 105.1(3) . .
C21 N21 B21 126.9(3) . .
C23 N21 B21 127.3(3) . .
C21 N22 C22 105.4(3) . .
C31 N31 C33 104.8(3) . .
C31 N31 B31 126.4(3) . .
C33 N31 B31 128.0(3) . .
C31 N32 C32 105.5(4) . .
C41 N41 C43 104.6(3) . .
C41 N41 B41 130.0(3) . .
C43 N41 B41 125.4(3) . .
C41 N42 C42 104.9(4) . .
N12 C11 N11 113.0(4) . .
C13 C12 N12 109.1(4) . .
C13 C12 C14 130.3(4) . .
N12 C12 C14 120.6(4) . .
C12 C13 N11 108.2(4) . .
N22 C21 N21 112.9(4) . .
C23 C22 N22 109.6(4) . .
C23 C22 C24 128.1(4) . .
N22 C22 C24 122.3(4) . .
C22 C23 N21 107.0(4) . .
N32 C31 N31 112.9(4) . .
C33 C32 N32 108.9(4) . .
C33 C32 C34 129.2(4) . .
N32 C32 C34 121.8(4) . .
C32 C33 N31 107.8(4) . .
N42 C41 N41 113.8(4) . .
C43 C42 N42 108.6(4) . .
C43 C42 C44 128.4(4) . .
N42 C42 C44 123.0(4) . .
C42 C43 N41 108.1(4) . .
C2 C1 O1 113.2(4) . .
N1 C2 C1 109.6(4) . .
N1 C2 C3 109.5(3) . .
C1 C2 C3 113.9(4) . .
C4 C3 C2 110.5(4) . .

loop_
_geom_bond_atom_site_label_1
_geom_bond_atom_site_label_2
_geom_bond_distance
_geom_bond_site_symmetry_2
B11 N11 1.538(3) 4_646
B11 N11 1.538(3) .
B11 N11 1.538(3) 3_666
B11 N11 1.538(3) 2_755
B21 N21 1.540(3) .
B21 N21 1.540(3) 7_565
B21 N21 1.540(3) 8_645
B21 N21 1.540(3) 2_765
B31 N31 1.541(3) 4_645
B31 N31 1.541(3) .
B31 N31 1.541(3) 3_665
B31 N31 1.541(3) 2_755
B41 N41 1.543(3) 2_655
B41 N41 1.543(3) 8_545
B41 N41 1.543(3) .
B41 N41 1.543(3) 7
N11 C11 1.342(5) .
N11 C13 1.388(5) .
N12 C11 1.331(6) .
N12 C12 1.380(6) .
N21 C21 1.353(5) .
N21 C23 1.393(5) .
N22 C21 1.327(6) .
N22 C22 1.370(6) .
N31 C31 1.357(6) .
N31 C33 1.393(6) .
N32 C31 1.317(5) .
N32 C32 1.386(6) .
N41 C41 1.345(6) .
N41 C43 1.388(5) .
N42 C41 1.319(6) .
N42 C42 1.391(6) .
C12 C13 1.344(6) .
C12 C14 1.496(6) .
C22 C23 1.367(6) .
C22 C24 1.493(6) .
C32 C33 1.353(6) .
C32 C34 1.492(6) .
C42 C43 1.356(6) .
C42 C44 1.494(6) .
N1 C2 1.500(5) .
O1 C1 1.540(7) .
C1 C2 1.498(7) .
C2 C3 1.518(6) .
C3 C4 1.428(5) .
